data_4321145
loop_
_publ_author_name
'Lucio Randaccio'
'Michela Furlan'
'Silvano Geremia'
'Miroslav \<Slouf'
'Ivana Srnova'
'Daniele Toffoli'

_publ_contact_author
;
    Lucio Randaccio
    Dipartimento di Scienze Chimiche
    Universita' di Trieste
    34127 Trieste 
    Italy
;
_publ_contact_author_email randaccio@univ.trieste.it
_publ_section_title
;
 Similarities and Differences between Cobalamins and Cobaloximes. Accurate
 Structural Determination of Methylcobalamin and of LiCl- and
 KCl-Containing Cyanocobalamins by Synchrotron Radiation
;
_journal_name_full 'Inorganic Chemistry'
_journal_page_first 3403
_journal_page_last 3413
_journal_paper_doi 10.1021/ic0001199
_journal_volume 39
_journal_year 2000
_chemical_formula_moiety '(Co1 C63 H88 N14 O14 P1) 2(Li 1+) 2(Cl1-) 10.2(H2O) '
_chemical_formula_sum 'C63 H108.4 Cl2 Co Li2 N14 O24.2 P'
_chemical_formula_weight 1623.92
_chemical_name_systematic
; 
 cyanocobalamin bis(lithiumchloride) solvated 
;
_space_group_IT_number 19
_symmetry_cell_setting orthorhombic
_symmetry_space_group_name_Hall 'P 2ac 2ab'
_symmetry_space_group_name_H-M 'P 21 21 21'
_atom_sites_solution_hydrogens geom
_atom_sites_solution_primary direct
_atom_sites_solution_secondary difmap
_audit_creation_method SHELXL-97
_cell_angle_alpha 90.00
_cell_angle_beta 90.00
_cell_angle_gamma 90.00
_cell_formula_units_Z 4
_cell_length_a 15.360(1)
_cell_length_b 22.493(1)
_cell_length_c 23.830(1)
_cell_measurement_temperature 100(2)
_cell_volume 8233.1(7)
_computing_cell_refinement DENZO
_computing_data_reduction DENZO
_computing_molecular_graphics 'ORTEP graphics'
_computing_structure_refinement 'SHELXL-97 (Sheldrick, 1997)'
_computing_structure_solution 'SHELXS-97 (Sheldrick, 1990)'
_diffrn_ambient_temperature 100(2)
_diffrn_measured_fraction_theta_full 0.936
_diffrn_measured_fraction_theta_max 0.936
_diffrn_measurement_device_type 'Mar 345 Imaging Plate'
_diffrn_radiation_monochromator 'Si 110'
_diffrn_radiation_type synchrotron
_diffrn_radiation_wavelength 0.80000
_diffrn_reflns_av_R_equivalents 0.0000
_diffrn_reflns_av_sigmaI/netI 0.0448
_diffrn_reflns_limit_h_max 17
_diffrn_reflns_limit_h_min -17
_diffrn_reflns_limit_k_max 25
_diffrn_reflns_limit_k_min -25
_diffrn_reflns_limit_l_max 26
_diffrn_reflns_limit_l_min -26
_diffrn_reflns_number 11087
_diffrn_reflns_theta_full 26.71
_diffrn_reflns_theta_max 26.71
_diffrn_reflns_theta_min 4.60
_exptl_absorpt_coefficient_mu 0.371
_exptl_absorpt_correction_type no
_exptl_crystal_colour red
_exptl_crystal_density_diffrn 1.310
_exptl_crystal_density_method 'not measured'
_exptl_crystal_F_000 3440
_exptl_crystal_size_max 0.3
_exptl_crystal_size_mid 0.3
_exptl_crystal_size_min 0.2
_refine_diff_density_max 0.619
_refine_diff_density_min -0.381
_refine_diff_density_rms 0.058
_refine_ls_abs_structure_details 'Flack H D (1983), Acta Cryst. A39, 876-881'
_refine_ls_abs_structure_Flack -0.089(13)
_refine_ls_extinction_coef 0.0000(10)
_refine_ls_extinction_expression Fc^*^=kFc[1+0.001xFc^2^\l^3^/sin(2\q)]^-1/4^
_refine_ls_extinction_method SHELXL
_refine_ls_goodness_of_fit_ref 1.011
_refine_ls_hydrogen_treatment mixed
_refine_ls_matrix_type full
_refine_ls_number_parameters 1000
_refine_ls_number_reflns 11087
_refine_ls_number_restraints 0
_refine_ls_restrained_S_all 1.011
_refine_ls_R_factor_all 0.0438
_refine_ls_R_factor_gt 0.0435
_refine_ls_shift/su_max 6.281
_refine_ls_shift/su_mean 0.243
_refine_ls_structure_factor_coef Fsqd
_refine_ls_weighting_details 'w=1/[\s^2^(Fo^2^)+(0.0785P)^2^+8.6845P] where P=(Fo^2^+2Fc^2^)/3'
_refine_ls_weighting_scheme calc
_refine_ls_wR_factor_gt 0.1244
_refine_ls_wR_factor_ref 0.1247
_reflns_number_gt 10991
_reflns_number_total 11087
_reflns_threshold_expression >2sigma(I)
_cod_data_source_file ic0001199_2.cif
_cod_data_source_block 2
_cod_depositor_comments
;
The following automatic conversions were performed:

'_refine_ls_weighting_scheme' value 'calc
w=1/[\s^2^(Fo^2^)+(0.0785P)^2^+8.6845P] where P=(Fo^2^+2Fc^2^)/3' was
changed to 'calc'. New tag '_refine_ls_weighting_details' was
created. The value of the new tag was set to
'w=1/[\s^2^(Fo^2^)+(0.0785P)^2^+8.6845P] where P=(Fo^2^+2Fc^2^)/3'.

Automatic conversion script
Id: cif_fix_values 3143 2015-03-26 13:38:13Z robertas 
;
_cod_original_formula_sum 'C63 H108.40 Cl2 Co Li2 N14 O24.20 P'
_cod_database_code 4321145

loop_
_symmetry_equiv_pos_as_xyz
'x, y, z'
'-x+1/2, -y, z+1/2'
'-x, y+1/2, -z+1/2'
'x+1/2, -y+1/2, -z'

loop_
_atom_site_label
_atom_site_type_symbol
_atom_site_fract_x
_atom_site_fract_y
_atom_site_fract_z
_atom_site_U_iso_or_equiv
_atom_site_adp_type
_atom_site_occupancy
_atom_site_calc_flag
_atom_site_refinement_flags
_atom_site_disorder_assembly
_atom_site_disorder_group
Co1 Co 0.29304(3) 0.098814(18) 0.218785(19) 0.01454(15) Uani 1 d . . .
C C 0.2612(2) 0.12333(15) 0.14593(16) 0.0214(8) Uani 1 d . . .
N N 0.2395(2) 0.13900(15) 0.10166(15) 0.0326(8) Uani 1 d . . .
C1 C 0.1916(2) 0.19000(14) 0.27380(15) 0.0174(7) Uani 1 d . . .
C2 C 0.0945(2) 0.21006(15) 0.26838(15) 0.0199(8) Uani 1 d . . .
C3 C 0.0454(2) 0.14915(15) 0.27361(15) 0.0186(7) Uani 1 d . . .
H3 H -0.0097 0.1509 0.2513 0.022 Uiso 1 calc R . .
C4 C 0.1094(2) 0.10875(15) 0.24432(14) 0.0161(7) Uani 1 d . . .
C5 C 0.0856(2) 0.05407(14) 0.21487(15) 0.0170(7) Uani 1 d . . .
C6 C 0.1482(2) 0.01523(15) 0.19726(15) 0.0160(7) Uani 1 d . . .
C7 C 0.1367(2) -0.04525(16) 0.16647(17) 0.0227(8) Uani 1 d . . .
C8 C 0.2211(2) -0.07689(15) 0.18615(17) 0.0230(8) Uani 1 d . . .
H8 H 0.2415 -0.1057 0.1570 0.028 Uiso 1 calc R . .
C9 C 0.2828(2) -0.02480(15) 0.18987(16) 0.0222(8) Uani 1 d . . .
C10 C 0.3692(2) -0.02763(16) 0.17782(17) 0.0234(8) Uani 1 d . . .
H10 H 0.3930 -0.0658 0.1705 0.028 Uiso 1 calc R . .
C11 C 0.4254(2) 0.02049(15) 0.17538(15) 0.0192(7) Uani 1 d . . .
C12 C 0.5141(2) 0.01854(15) 0.14683(16) 0.0198(8) Uani 1 d . . .
C13 C 0.5575(2) 0.07478(15) 0.17199(16) 0.0190(7) Uani 1 d . . .
H13 H 0.5907 0.0960 0.1419 0.023 Uiso 1 calc R . .
C14 C 0.4798(2) 0.11178(15) 0.18880(15) 0.0180(7) Uani 1 d . . .
C15 C 0.4832(2) 0.17092(15) 0.20226(15) 0.0174(7) Uani 1 d . . .
C16 C 0.4080(2) 0.20257(14) 0.22203(15) 0.0167(7) Uani 1 d . . .
C17 C 0.4002(2) 0.27048(14) 0.22937(14) 0.0174(7) Uani 1 d . . .
C18 C 0.3103(2) 0.27583(14) 0.25949(15) 0.0172(7) Uani 1 d . . .
H18 H 0.3204 0.2699 0.3006 0.021 Uiso 1 calc R . .
C19 C 0.2614(2) 0.22101(15) 0.23751(15) 0.0164(7) Uani 1 d . . .
H19 H 0.2358 0.2306 0.2000 0.020 Uiso 1 calc R . .
C20 C 0.2234(2) 0.18647(15) 0.33561(15) 0.0194(7) Uani 1 d . . .
H20A H 0.1875 0.1579 0.3563 0.029 Uiso 1 calc R . .
H20B H 0.2185 0.2257 0.3531 0.029 Uiso 1 calc R . .
H20C H 0.2843 0.1735 0.3364 0.029 Uiso 1 calc R . .
N21 N 0.18804(18) 0.12894(12) 0.24776(12) 0.0150(6) Uani 1 d . . .
N22 N 0.23760(19) 0.02439(12) 0.20411(12) 0.0177(6) Uani 1 d . . .
N23 N 0.40608(19) 0.07509(12) 0.19266(13) 0.0177(6) Uani 1 d . . .
N24 N 0.33248(18) 0.17717(12) 0.23001(12) 0.0152(6) Uani 1 d . . .
C25 C 0.0666(3) 0.25717(17) 0.31138(19) 0.0289(9) Uani 1 d . . .
H25A H 0.0969 0.2946 0.3035 0.043 Uiso 1 calc R . .
H25B H 0.0815 0.2435 0.3492 0.043 Uiso 1 calc R . .
H25C H 0.0036 0.2634 0.3088 0.043 Uiso 1 calc R . .
C26 C 0.0758(2) 0.23471(16) 0.20796(17) 0.0243(8) Uani 1 d . . .
H26A H 0.1137 0.2696 0.2011 0.029 Uiso 1 calc R . .
H26B H 0.0913 0.2038 0.1801 0.029 Uiso 1 calc R . .
C27 C -0.0179(3) 0.25282(19) 0.1990(2) 0.0382(11) Uani 1 d . . .
O28 O -0.07946(19) 0.22183(16) 0.21202(18) 0.0559(10) Uani 1 d . . .
N29 N -0.0320(3) 0.3087(2) 0.1845(2) 0.0618(13) Uani 1 d . . .
H29A H -0.0853 0.3230 0.1844 0.074 Uiso 1 calc R . .
H29B H 0.0120 0.3316 0.1750 0.074 Uiso 1 calc R . .
C30 C 0.0241(3) 0.12808(17) 0.33500(16) 0.0262(8) Uani 1 d . . .
H30A H 0.0766 0.1092 0.3512 0.031 Uiso 1 calc R . .
H30B H 0.0100 0.1633 0.3582 0.031 Uiso 1 calc R . .
C31 C -0.0503(2) 0.08502(17) 0.33803(16) 0.0265(8) Uani 1 d . . .
H31A H -0.0313 0.0461 0.3229 0.032 Uiso 1 calc R . .
H31B H -0.0986 0.0997 0.3143 0.032 Uiso 1 calc R . .
C32 C -0.0831(2) 0.07656(17) 0.39809(15) 0.0224(8) Uani 1 d . . .
O33 O -0.08763(17) 0.11930(11) 0.43175(11) 0.0258(6) Uani 1 d . . .
N34 N -0.1076(2) 0.02202(13) 0.41221(14) 0.0261(7) Uani 1 d . . .
H34A H -0.1278 0.0150 0.4461 0.031 Uiso 1 calc R . .
H34B H -0.1037 -0.0071 0.3877 0.031 Uiso 1 calc R . .
C35 C -0.0094(2) 0.04487(17) 0.20138(16) 0.0225(8) Uani 1 d . . .
H35A H -0.0149 0.0269 0.1641 0.034 Uiso 1 calc R . .
H35B H -0.0396 0.0833 0.2019 0.034 Uiso 1 calc R . .
H35C H -0.0355 0.0184 0.2294 0.034 Uiso 1 calc R . .
C36 C 0.0561(3) -0.08224(17) 0.17855(19) 0.0295(9) Uani 1 d . . .
H36A H 0.0436 -0.0813 0.2189 0.044 Uiso 1 calc R . .
H36B H 0.0663 -0.1234 0.1668 0.044 Uiso 1 calc R . .
H36C H 0.0065 -0.0659 0.1578 0.044 Uiso 1 calc R . .
C37 C 0.1468(3) -0.03523(18) 0.10124(17) 0.0288(9) Uani 1 d . . .
H37A H 0.2023 -0.0140 0.0947 0.035 Uiso 1 calc R . .
H37B H 0.1517 -0.0747 0.0831 0.035 Uiso 1 calc R . .
C38 C 0.0753(3) -0.00115(19) 0.07189(16) 0.0297(9) Uani 1 d . . .
O39 O 0.01220(19) -0.02780(16) 0.05072(13) 0.0419(8) Uani 1 d . . .
N40 N 0.0828(2) 0.05725(17) 0.06836(15) 0.0365(8) Uani 1 d . . .
H40A H 0.0428 0.0781 0.0508 0.044 Uiso 1 calc R . .
H40B H 0.1279 0.0753 0.0836 0.044 Uiso 1 calc R . .
C41 C 0.2125(2) -0.10841(16) 0.24398(18) 0.0286(9) Uani 1 d . . .
H41A H 0.1798 -0.0822 0.2698 0.034 Uiso 1 calc R . .
H41B H 0.1784 -0.1454 0.2391 0.034 Uiso 1 calc R . .
C42 C 0.2999(2) -0.12395(17) 0.27066(19) 0.0307(9) Uani 1 d . . .
H42A H 0.3382 -0.1414 0.2416 0.037 Uiso 1 calc R . .
H42B H 0.3277 -0.0869 0.2841 0.037 Uiso 1 calc R . .
C43 C 0.2932(3) -0.16652(19) 0.3185(2) 0.0374(10) Uani 1 d . . .
O44 O 0.2429(2) -0.21069(14) 0.31604(14) 0.0442(8) Uani 1 d . . .
N45 N 0.3447(4) -0.1583(2) 0.3630(2) 0.0719(16) Uani 1 d . . .
H45A H 0.3437 -0.1838 0.3910 0.086 Uiso 1 calc R . .
H45B H 0.3796 -0.1273 0.3644 0.086 Uiso 1 calc R . .
C46 C 0.4970(3) 0.02781(18) 0.08291(16) 0.0270(8) Uani 1 d . . .
H46A H 0.4652 -0.0065 0.0680 0.040 Uiso 1 calc R . .
H46B H 0.5527 0.0318 0.0632 0.040 Uiso 1 calc R . .
H46C H 0.4623 0.0639 0.0774 0.040 Uiso 1 calc R . .
C47 C 0.5635(2) -0.03987(16) 0.15560(18) 0.0268(9) Uani 1 d . . .
H47A H 0.5704 -0.0473 0.1959 0.040 Uiso 1 calc R . .
H47B H 0.6210 -0.0371 0.1379 0.040 Uiso 1 calc R . .
H47C H 0.5306 -0.0726 0.1386 0.040 Uiso 1 calc R . .
C48 C 0.6169(2) 0.06448(15) 0.22243(17) 0.0206(7) Uani 1 d . . .
H48A H 0.5960 0.0293 0.2435 0.025 Uiso 1 calc R . .
H48B H 0.6133 0.0993 0.2477 0.025 Uiso 1 calc R . .
C49 C 0.7127(2) 0.05461(16) 0.20569(17) 0.0246(8) Uani 1 d . . .
H49A H 0.7439 0.0345 0.2367 0.030 Uiso 1 calc R . .
H49B H 0.7155 0.0287 0.1722 0.030 Uiso 1 calc R . .
C50 C 0.7563(2) 0.11326(18) 0.19302(18) 0.0294(9) Uani 1 d . . .
O51 O 0.76441(17) 0.15054(11) 0.23125(13) 0.0311(7) Uani 1 d . . .
N52 N 0.7831(3) 0.12219(18) 0.14101(18) 0.0491(10) Uani 1 d . . .
H52A H 0.8082 0.1560 0.1319 0.059 Uiso 1 calc R . .
H52B H 0.7758 0.0943 0.1155 0.059 Uiso 1 calc R . .
C53 C 0.5690(2) 0.20328(15) 0.19638(18) 0.0239(8) Uani 1 d . . .
H53A H 0.5947 0.2092 0.2336 0.036 Uiso 1 calc R . .
H53B H 0.5592 0.2420 0.1786 0.036 Uiso 1 calc R . .
H53C H 0.6087 0.1796 0.1732 0.036 Uiso 1 calc R . .
C54 C 0.4008(2) 0.29810(15) 0.17023(15) 0.0203(7) Uani 1 d . . .
H54A H 0.4532 0.2852 0.1501 0.030 Uiso 1 calc R . .
H54B H 0.4007 0.3415 0.1733 0.030 Uiso 1 calc R . .
H54C H 0.3490 0.2851 0.1496 0.030 Uiso 1 calc R . .
C55 C 0.4692(2) 0.29983(14) 0.26838(15) 0.0170(7) Uani 1 d . . .
H55A H 0.5246 0.3029 0.2474 0.020 Uiso 1 calc R . .
H55B H 0.4498 0.3408 0.2770 0.020 Uiso 1 calc R . .
C56 C 0.4873(2) 0.26745(16) 0.32451(17) 0.0232(8) Uani 1 d . . .
H56A H 0.4317 0.2615 0.3448 0.028 Uiso 1 calc R . .
H56B H 0.5125 0.2278 0.3167 0.028 Uiso 1 calc R . .
C57 C 0.5492(2) 0.30242(15) 0.36099(16) 0.0212(8) Uani 1 d . . .
O58 O 0.62426(16) 0.31334(11) 0.34548(11) 0.0253(6) Uani 1 d . . .
N59 N 0.5171(2) 0.32337(13) 0.41018(14) 0.0246(7) Uani 1 d . . .
H59 H 0.4634 0.3145 0.4198 0.030 Uiso 1 calc R . .
C60 C 0.2663(2) 0.33584(15) 0.25193(16) 0.0203(8) Uani 1 d . . .
H60A H 0.2145 0.3309 0.2277 0.024 Uiso 1 calc R . .
H60B H 0.3070 0.3632 0.2326 0.024 Uiso 1 calc R . .
C61 C 0.2384(2) 0.36370(15) 0.30751(16) 0.0194(8) Uani 1 d . . .
O62 O 0.26978(17) 0.34735(11) 0.35300(11) 0.0246(6) Uani 1 d . . .
N63 N 0.1812(2) 0.40717(13) 0.30358(15) 0.0266(7) Uani 1 d . . .
H63A H 0.1637 0.4259 0.3340 0.032 Uiso 1 calc R . .
H63B H 0.1604 0.4175 0.2706 0.032 Uiso 1 calc R . .
CPR1 C 0.5698(3) 0.36040(16) 0.44757(17) 0.0271(9) Uani 1 d . . .
HPR1 H 0.5303 0.3828 0.4726 0.032 Uiso 1 calc R . .
HPR2 H 0.6021 0.3897 0.4246 0.032 Uiso 1 calc R . .
CPR2 C 0.6344(3) 0.32649(16) 0.48338(16) 0.0238(8) Uani 1 d . . .
HPR3 H 0.6711 0.3005 0.4589 0.029 Uiso 1 calc R . .
CPR3 C 0.6932(3) 0.36800(18) 0.51753(18) 0.0335(9) Uani 1 d . . .
HPR4 H 0.6574 0.3922 0.5427 0.050 Uiso 1 calc R . .
HPR5 H 0.7256 0.3940 0.4920 0.050 Uiso 1 calc R . .
HPR6 H 0.7342 0.3443 0.5397 0.050 Uiso 1 calc R . .
P1 P 0.59742(6) 0.22042(4) 0.52579(4) 0.0185(2) Uani 1 d . . .
OP2 O 0.57985(17) 0.20307(10) 0.46053(10) 0.0218(5) Uani 1 d . . .
OP3 O 0.58485(17) 0.28983(10) 0.52243(11) 0.0223(5) Uani 1 d . . .
OP4 O 0.68948(17) 0.20553(11) 0.53912(11) 0.0258(6) Uani 1 d . . .
OP5 O 0.52861(17) 0.19567(11) 0.56306(11) 0.0265(6) Uani 1 d . . .
CR1 C 0.4916(2) 0.06456(16) 0.40716(16) 0.0225(8) Uani 1 d . . .
HR1 H 0.4993 0.0298 0.4328 0.027 Uiso 1 calc R . .
CR2 C 0.4771(2) 0.12120(15) 0.44185(16) 0.0216(8) Uani 1 d . . .
HR2 H 0.4485 0.1130 0.4787 0.026 Uiso 1 calc R . .
CR3 C 0.5720(2) 0.14145(15) 0.44835(16) 0.0204(8) Uani 1 d . . .
HR3 H 0.6017 0.1174 0.4780 0.024 Uiso 1 calc R . .
CR4 C 0.6110(2) 0.12740(15) 0.39066(16) 0.0212(8) Uani 1 d . . .
HR4 H 0.5968 0.1598 0.3634 0.025 Uiso 1 calc R . .
CR5 C 0.7071(3) 0.11667(17) 0.39197(16) 0.0263(8) Uani 1 d . . .
HR5A H 0.7373 0.1544 0.4009 0.032 Uiso 1 calc R . .
HR5B H 0.7206 0.0878 0.4221 0.032 Uiso 1 calc R . .
OR6 O 0.56820(17) 0.07260(11) 0.37429(11) 0.0252(6) Uani 1 d . . .
OR7 O 0.42877(16) 0.16169(11) 0.40831(11) 0.0229(6) Uani 1 d . . .
HR7 H 0.4026 0.1860 0.4292 0.034 Uiso 1 calc R . .
OR8 O 0.73926(18) 0.09412(14) 0.33934(13) 0.0356(7) Uani 1 d . . .
HR8 H 0.7471 0.1225 0.3170 0.053 Uiso 1 calc R . .
NB1 N 0.4204(2) 0.05301(12) 0.36842(13) 0.0212(7) Uani 1 d . . .
CB2 C 0.4071(2) 0.08017(14) 0.31797(15) 0.0184(7) Uani 1 d . . .
HB2 H 0.4496 0.1043 0.3001 0.022 Uiso 1 calc R . .
NB3 N 0.32976(18) 0.06980(12) 0.29641(13) 0.0176(6) Uani 1 d . . .
CB4 C 0.2037(3) 0.01099(14) 0.33928(16) 0.0210(8) Uani 1 d . . .
HB4 H 0.1636 0.0180 0.3097 0.025 Uiso 1 calc R . .
CB5 C 0.1796(2) -0.02387(16) 0.38582(17) 0.0255(8) Uani 1 d . . .
CB6 C 0.2387(3) -0.03404(18) 0.43065(17) 0.0292(9) Uani 1 d . . .
CB7 C 0.3213(3) -0.00945(17) 0.42906(17) 0.0280(9) Uani 1 d . . .
HB7 H 0.3614 -0.0155 0.4589 0.034 Uiso 1 calc R . .
CB8 C 0.3435(2) 0.02424(15) 0.38246(15) 0.0197(8) Uani 1 d . . .
CB9 C 0.2861(2) 0.03485(14) 0.33725(15) 0.0199(7) Uani 1 d . . .
CB10 C 0.0914(3) -0.0522(2) 0.3870(2) 0.0376(10) Uani 1 d . . .
HB1A H 0.0563 -0.0339 0.4166 0.056 Uiso 1 calc R . .
HB1B H 0.0975 -0.0948 0.3943 0.056 Uiso 1 calc R . .
HB1C H 0.0627 -0.0463 0.3506 0.056 Uiso 1 calc R . .
CB11 C 0.2114(3) -0.0721(3) 0.4800(2) 0.0524(13) Uani 1 d . . .
HB1D H 0.2621 -0.0801 0.5038 0.079 Uiso 1 calc R . .
HB1E H 0.1875 -0.1098 0.4662 0.079 Uiso 1 calc R . .
HB1F H 0.1670 -0.0511 0.5018 0.079 Uiso 1 calc R . .
Cl1 Cl 0.10912(9) 0.41595(6) 0.17729(6) 0.0550(3) Uani 1 d . . .
Cl2 Cl 0.72645(8) 0.03776(5) 0.03059(5) 0.0457(3) Uani 1 d . . .
Li1 Li 0.7337(4) 0.1353(3) 0.5715(3) 0.0240(13) Uani 1 d . . .
Li2 Li -0.1969(4) 0.2322(3) 0.2379(3) 0.0308(14) Uani 1 d . . .
OW1 O -0.2206(2) 0.25165(13) 0.31737(13) 0.0358(7) Uani 1 d G . .
HW11 H -0.1873 0.2485 0.3493 0.043 Uiso 1 d G . .
HW12 H -0.2744 0.2655 0.3269 0.043 Uiso 1 d G . .
OW2 O 0.86069(18) 0.24434(12) 0.53478(12) 0.0290(6) Uani 1 d G . .
HW21 H 0.8014 0.2429 0.5366 0.035 Uiso 1 d G . .
HW22 H 0.8786 0.2321 0.4997 0.035 Uiso 1 d G . .
OW3 O 0.38469(17) 0.25942(12) 0.58690(12) 0.0284(6) Uani 1 d G . .
HW31 H 0.4347 0.2381 0.5821 0.034 Uiso 1 d G . .
HW32 H 0.3965 0.2990 0.5834 0.034 Uiso 1 d G . .
OW4 O 0.83088(19) 0.09801(12) 0.53392(12) 0.0327(6) Uani 1 d G . .
HW41 H 0.8254 0.0576 0.5341 0.039 Uiso 1 d G . .
HW42 H 0.8627 0.1095 0.5031 0.039 Uiso 1 d G . .
OW5 O 0.6523(2) 0.06455(14) 0.57628(13) 0.0388(7) Uani 1 d G . .
HW51 H 0.6824 0.0335 0.5610 0.047 Uiso 1 d G . .
HW52 H 0.5941 0.0564 0.5753 0.047 Uiso 1 d G . .
OW6 O 0.6884(3) -0.03345(19) 0.33195(18) 0.0470(10) Uiso 0.80 d P . .
OW6A O 0.6352(10) -0.0400(6) 0.3355(6) 0.032(3) Uiso 0.20 d P . .
OW7 O 0.1729(4) 0.3236(2) 0.1030(2) 0.0588(14) Uiso 0.70 d P . .
OW8 O 0.1780(5) -0.2600(4) 0.4163(4) 0.065(2) Uiso 0.50 d P . .
OW9 O 0.2276(7) 0.2356(5) 0.0208(5) 0.095(3) Uiso 0.50 d P . .
OW10 O 0.4907(10) -0.0814(7) 0.3963(7) 0.068(4) Uiso 0.30 d P . .
OW11 O 0.8277(7) 0.0951(5) -0.0634(5) 0.046(3) Uiso 0.30 d P . .
OW12 O 0.4187(7) -0.2236(5) 0.4521(4) 0.069(3) Uiso 0.40 d P . .
OW13 O 0.0073(10) 0.1249(6) -0.0323(6) 0.071(4) Uiso 0.30 d P . .
OW14 O 0.6231(12) -0.0603(7) 0.4391(7) 0.083(4) Uiso 0.30 d P . .
OW15 O 0.5033(8) -0.0697(5) 0.3653(6) 0.050(3) Uiso 0.30 d P . .
OW16 O -0.0653(15) 0.1034(10) 0.0021(9) 0.114(6) Uiso 0.30 d P . .
OW17 O 0.5073(18) -0.0596(12) 0.3138(12) 0.145(8) Uiso 0.30 d P . .

loop_
_atom_site_aniso_label
_atom_site_aniso_U_11
_atom_site_aniso_U_22
_atom_site_aniso_U_33
_atom_site_aniso_U_23
_atom_site_aniso_U_13
_atom_site_aniso_U_12
Co1 0.0100(2) 0.0119(2) 0.0218(3) -0.00268(18) 0.00111(19) -0.00151(17)
C 0.0177(18) 0.0160(17) 0.030(2) -0.0071(15) 0.0073(16) -0.0010(14)
N 0.042(2) 0.0283(18) 0.027(2) -0.0031(15) -0.0012(16) -0.0003(15)
C1 0.0153(17) 0.0135(16) 0.0233(18) -0.0045(14) 0.0035(15) 0.0000(13)
C2 0.0142(17) 0.0158(17) 0.030(2) -0.0048(14) 0.0037(15) -0.0015(14)
C3 0.0137(17) 0.0184(17) 0.0236(19) -0.0002(15) 0.0036(15) -0.0007(14)
C4 0.0140(17) 0.0169(17) 0.0175(17) 0.0049(14) 0.0012(14) 0.0017(14)
C5 0.0144(17) 0.0172(16) 0.0195(17) 0.0002(14) 0.0019(15) -0.0044(14)
C6 0.0116(17) 0.0163(17) 0.0201(17) -0.0001(13) -0.0015(14) -0.0042(13)
C7 0.0143(17) 0.0185(17) 0.035(2) -0.0092(16) 0.0030(16) -0.0051(14)
C8 0.0178(18) 0.0145(16) 0.037(2) -0.0065(15) 0.0061(16) -0.0019(14)
C9 0.0200(19) 0.0157(17) 0.031(2) -0.0022(14) 0.0024(16) -0.0008(15)
C10 0.0195(19) 0.0152(16) 0.035(2) -0.0077(16) 0.0052(17) 0.0013(14)
C11 0.0142(17) 0.0171(17) 0.0262(18) -0.0044(14) -0.0007(15) -0.0013(14)
C12 0.0152(17) 0.0125(16) 0.032(2) -0.0051(14) 0.0029(16) -0.0004(14)
C13 0.0124(17) 0.0146(16) 0.0300(19) -0.0047(15) 0.0056(16) -0.0030(13)
C14 0.0117(16) 0.0186(18) 0.0238(18) 0.0002(14) -0.0006(14) 0.0010(14)
C15 0.0121(17) 0.0142(16) 0.0259(19) 0.0014(14) 0.0004(14) -0.0018(13)
C16 0.0177(18) 0.0140(16) 0.0184(17) -0.0011(14) -0.0016(15) -0.0001(13)
C17 0.0159(17) 0.0135(16) 0.0228(18) -0.0014(14) 0.0021(15) 0.0001(13)
C18 0.0160(18) 0.0126(16) 0.0230(17) -0.0004(13) -0.0006(15) -0.0005(13)
C19 0.0113(16) 0.0141(16) 0.0237(18) -0.0009(13) 0.0000(14) 0.0017(13)
C20 0.0170(18) 0.0174(16) 0.0236(18) -0.0023(14) 0.0011(15) -0.0060(13)
N21 0.0131(15) 0.0137(13) 0.0181(14) 0.0006(11) -0.0003(12) -0.0006(11)
N22 0.0131(14) 0.0147(14) 0.0252(16) -0.0021(11) 0.0007(12) -0.0034(11)
N23 0.0124(14) 0.0158(14) 0.0250(15) -0.0023(12) 0.0019(13) -0.0039(11)
N24 0.0103(14) 0.0151(13) 0.0203(15) -0.0017(11) -0.0015(12) -0.0002(11)
C25 0.0192(19) 0.0228(19) 0.045(2) -0.0109(17) 0.0116(18) -0.0008(15)
C26 0.0154(18) 0.0190(17) 0.039(2) 0.0036(16) 0.0011(17) 0.0015(14)
C27 0.017(2) 0.030(2) 0.067(3) 0.023(2) 0.000(2) -0.0002(17)
O28 0.0179(15) 0.059(2) 0.090(3) 0.035(2) -0.0023(17) 0.0005(15)
N29 0.030(2) 0.047(2) 0.108(4) 0.025(3) 0.008(2) 0.0075(19)
C30 0.027(2) 0.0268(19) 0.025(2) -0.0009(16) 0.0090(17) -0.0048(16)
C31 0.0224(19) 0.031(2) 0.027(2) -0.0013(16) 0.0031(17) -0.0075(16)
C32 0.0168(18) 0.028(2) 0.0222(19) -0.0030(16) 0.0040(16) -0.0007(15)
O33 0.0250(14) 0.0226(13) 0.0296(14) -0.0025(11) 0.0066(12) -0.0050(11)
N34 0.0327(18) 0.0208(16) 0.0249(17) -0.0045(13) 0.0086(15) -0.0059(14)
C35 0.0142(18) 0.0242(19) 0.029(2) -0.0090(16) -0.0001(15) -0.0027(14)
C36 0.0203(19) 0.024(2) 0.044(2) -0.0086(17) 0.0053(18) -0.0056(15)
C37 0.024(2) 0.032(2) 0.030(2) -0.0147(17) 0.0052(17) -0.0061(17)
C38 0.026(2) 0.039(2) 0.024(2) -0.0057(17) 0.0058(17) -0.0073(19)
O39 0.0262(16) 0.064(2) 0.0360(16) -0.0095(15) 0.0020(13) -0.0176(15)
N40 0.0289(19) 0.048(2) 0.0322(19) 0.0025(16) -0.0046(16) -0.0034(17)
C41 0.0157(17) 0.0153(17) 0.055(2) 0.0005(17) -0.0003(18) -0.0053(15)
C42 0.0161(18) 0.0230(18) 0.053(3) -0.0047(17) 0.0001(19) -0.0021(15)
C43 0.025(2) 0.035(2) 0.053(3) -0.015(2) -0.012(2) 0.0067(19)
O44 0.0476(19) 0.0386(17) 0.0463(19) 0.0047(14) -0.0133(16) -0.0033(15)
N45 0.087(4) 0.043(2) 0.085(4) -0.023(2) -0.054(3) 0.022(2)
C46 0.0219(19) 0.031(2) 0.028(2) -0.0044(16) 0.0003(17) -0.0049(16)
C47 0.0190(19) 0.0165(18) 0.045(2) -0.0083(16) 0.0003(18) 0.0019(15)
C48 0.0158(17) 0.0146(16) 0.0314(19) -0.0037(15) 0.0008(16) -0.0004(13)
C49 0.0176(18) 0.0181(17) 0.038(2) -0.0085(15) -0.0022(17) 0.0050(15)
C50 0.0104(17) 0.035(2) 0.043(2) -0.0065(19) 0.0033(17) 0.0028(16)
O51 0.0222(14) 0.0208(13) 0.0502(18) -0.0085(12) -0.0020(13) -0.0042(10)
N52 0.047(2) 0.044(2) 0.055(3) -0.0127(19) 0.018(2) -0.0174(19)
C53 0.0162(18) 0.0152(17) 0.040(2) -0.0004(15) 0.0046(16) -0.0007(14)
C54 0.0145(17) 0.0194(17) 0.0270(19) 0.0024(15) 0.0000(15) -0.0006(14)
C55 0.0131(17) 0.0133(16) 0.0247(19) -0.0010(14) 0.0025(14) -0.0021(13)
C56 0.0228(19) 0.0169(17) 0.030(2) 0.0026(15) -0.0040(17) -0.0058(14)
C57 0.020(2) 0.0160(17) 0.028(2) 0.0039(15) -0.0030(16) 0.0023(14)
O58 0.0153(13) 0.0275(13) 0.0330(14) -0.0005(11) -0.0015(11) -0.0047(10)
N59 0.0216(16) 0.0204(15) 0.0319(18) -0.0002(13) -0.0034(14) 0.0027(13)
C60 0.0181(18) 0.0174(17) 0.0254(19) -0.0026(14) 0.0048(15) -0.0003(14)
C61 0.0161(18) 0.0140(17) 0.028(2) 0.0012(14) -0.0001(16) -0.0026(14)
O62 0.0251(14) 0.0225(13) 0.0261(14) -0.0059(10) 0.0009(11) 0.0048(10)
N63 0.0260(17) 0.0206(15) 0.0332(17) -0.0027(13) 0.0030(14) 0.0083(13)
CPR1 0.033(2) 0.0175(18) 0.031(2) -0.0030(15) -0.0017(18) -0.0013(16)
CPR2 0.0254(19) 0.0209(18) 0.025(2) -0.0014(15) -0.0027(16) -0.0004(15)
CPR3 0.043(3) 0.026(2) 0.032(2) -0.0014(16) -0.003(2) -0.0059(18)
P1 0.0165(5) 0.0146(4) 0.0245(5) -0.0026(4) -0.0016(4) 0.0002(3)
OP2 0.0257(13) 0.0113(11) 0.0285(13) -0.0032(10) -0.0056(11) 0.0012(10)
OP3 0.0253(13) 0.0152(12) 0.0263(13) -0.0009(10) 0.0012(11) -0.0019(10)
OP4 0.0225(14) 0.0212(12) 0.0337(14) -0.0007(11) -0.0040(12) -0.0005(10)
OP5 0.0262(14) 0.0185(12) 0.0348(15) 0.0009(11) 0.0036(12) -0.0014(11)
CR1 0.0205(19) 0.0227(19) 0.0244(19) 0.0006(15) -0.0079(16) -0.0039(15)
CR2 0.0222(19) 0.0185(17) 0.0240(19) -0.0005(15) -0.0046(16) -0.0014(15)
CR3 0.0193(18) 0.0141(16) 0.0278(19) -0.0039(14) -0.0062(16) 0.0027(14)
CR4 0.0207(19) 0.0153(17) 0.0276(19) -0.0029(14) -0.0086(16) 0.0002(14)
CR5 0.0197(18) 0.030(2) 0.029(2) -0.0067(16) -0.0009(17) -0.0031(16)
OR6 0.0200(13) 0.0188(12) 0.0369(15) -0.0107(11) -0.0017(12) -0.0019(10)
OR7 0.0204(13) 0.0207(13) 0.0275(13) -0.0042(10) -0.0045(11) 0.0051(10)
OR8 0.0228(14) 0.0429(16) 0.0411(16) -0.0080(13) -0.0017(13) 0.0046(13)
NB1 0.0180(16) 0.0165(14) 0.0291(17) -0.0003(12) -0.0074(14) -0.0035(12)
CB2 0.0179(18) 0.0127(15) 0.0246(19) 0.0015(13) -0.0003(16) -0.0013(13)
NB3 0.0140(14) 0.0132(13) 0.0258(16) -0.0011(11) 0.0015(13) 0.0000(11)
CB4 0.0214(18) 0.0135(16) 0.0282(19) 0.0010(14) -0.0030(17) 0.0032(14)
CB5 0.0225(19) 0.0188(17) 0.035(2) 0.0031(15) 0.0048(17) -0.0021(15)
CB6 0.029(2) 0.029(2) 0.030(2) 0.0051(17) 0.0049(18) -0.0006(17)
CB7 0.030(2) 0.0267(19) 0.028(2) 0.0026(16) -0.0019(17) -0.0033(16)
CB8 0.0192(19) 0.0170(17) 0.0229(19) -0.0043(14) -0.0022(16) -0.0010(14)
CB9 0.0206(18) 0.0148(16) 0.0243(18) 0.0005(14) 0.0026(16) 0.0024(15)
CB10 0.019(2) 0.040(2) 0.053(3) 0.018(2) 0.006(2) -0.0024(18)
CB11 0.040(3) 0.070(3) 0.047(3) 0.032(3) -0.003(2) -0.012(2)
Cl1 0.0536(7) 0.0512(7) 0.0601(8) 0.0194(6) -0.0127(6) 0.0045(6)
Cl2 0.0450(7) 0.0338(6) 0.0584(7) -0.0055(5) -0.0040(6) 0.0012(5)
Li1 0.017(3) 0.026(3) 0.029(3) -0.003(2) 0.004(3) 0.001(2)
Li2 0.024(3) 0.023(3) 0.045(4) 0.001(3) 0.000(3) -0.006(3)
OW1 0.0346(16) 0.0326(15) 0.0401(16) -0.0016(13) -0.0052(14) 0.0105(13)
OW2 0.0226(13) 0.0315(14) 0.0327(15) -0.0060(12) 0.0044(12) -0.0065(11)
OW3 0.0209(13) 0.0234(13) 0.0409(16) -0.0031(12) -0.0040(12) 0.0013(11)
OW4 0.0390(16) 0.0257(13) 0.0333(15) 0.0044(12) 0.0123(13) 0.0077(13)
OW5 0.0308(16) 0.0428(17) 0.0428(18) -0.0069(14) -0.0046(14) -0.0084(14)

loop_
_atom_type_symbol
_atom_type_description
_atom_type_scat_dispersion_real
_atom_type_scat_dispersion_imag
_atom_type_scat_source
Co Co 0.3494 0.9721 'International Tables Vol C Tables 4.2.6.8 and 6.1.1.4'
P P 0.1023 0.0942 'International Tables Vol C Tables 4.2.6.8 and 6.1.1.4'
O O 0.0106 0.0060 'International Tables Vol C Tables 4.2.6.8 and 6.1.1.4'
N N 0.0061 0.0033 'International Tables Vol C Tables 4.2.6.8 and 6.1.1.4'
C C 0.0033 0.0016 'International Tables Vol C Tables 4.2.6.8 and 6.1.1.4'
H H 0.0000 0.0000 'International Tables Vol C Tables 4.2.6.8 and 6.1.1.4'
Cl Cl 0.1484 0.1585 'International Tables Vol C Tables 4.2.6.8 and 6.1.1.4'
Li Li -0.0003 0.0001 'International Tables Vol C Tables 4.2.6.8 and 6.1.1.4'

loop_
_geom_angle_atom_site_label_1
_geom_angle_atom_site_label_2
_geom_angle_atom_site_label_3
_geom_angle
_geom_angle_site_symmetry_1
_geom_angle_site_symmetry_3
_geom_angle_publ_flag
N21 Co1 N24 83.48(12) . . ?
N21 Co1 C 90.59(13) . . ?
N24 Co1 C 86.59(13) . . ?
N21 Co1 N22 90.04(12) . . ?
N24 Co1 N22 171.76(12) . . ?
C Co1 N22 88.41(14) . . ?
N21 Co1 N23 174.04(12) . . ?
N24 Co1 N23 90.88(12) . . ?
C Co1 N23 90.99(14) . . ?
N22 Co1 N23 95.75(12) . . ?
N21 Co1 NB3 91.11(12) . . ?
N24 Co1 NB3 94.68(12) . . ?
C Co1 NB3 177.98(13) . . ?
N22 Co1 NB3 90.51(12) . . ?
N23 Co1 NB3 87.43(12) . . ?
N C Co1 178.2(3) . . ?
N21 C1 C19 101.9(3) . . ?
N21 C1 C20 110.8(3) . . ?
C19 C1 C20 109.6(3) . . ?
N21 C1 C2 101.2(3) . . ?
C19 C1 C2 119.1(3) . . ?
C20 C1 C2 113.1(3) . . ?
C25 C2 C1 114.2(3) . . ?
C25 C2 C3 114.6(3) . . ?
C1 C2 C3 101.5(3) . . ?
C25 C2 C26 108.5(3) . . ?
C1 C2 C26 110.6(3) . . ?
C3 C2 C26 107.1(3) . . ?
C4 C3 C2 100.1(3) . . ?
C4 C3 C30 112.6(3) . . ?
C2 C3 C30 115.9(3) . . ?
N21 C4 C5 124.0(3) . . ?
N21 C4 C3 111.6(3) . . ?
C5 C4 C3 124.4(3) . . ?
C6 C5 C4 120.6(3) . . ?
C6 C5 C35 121.9(3) . . ?
C4 C5 C35 117.3(3) . . ?
C5 C6 N22 124.2(3) . . ?
C5 C6 C7 128.6(3) . . ?
N22 C6 C7 107.2(3) . . ?
C36 C7 C8 111.9(3) . . ?
C36 C7 C6 118.9(3) . . ?
C8 C7 C6 99.4(3) . . ?
C36 C7 C37 110.2(3) . . ?
C8 C7 C37 106.3(3) . . ?
C6 C7 C37 109.2(3) . . ?
C9 C8 C7 100.7(3) . . ?
C9 C8 C41 110.8(3) . . ?
C7 C8 C41 113.9(3) . . ?
N22 C9 C10 126.4(3) . . ?
N22 C9 C8 109.2(3) . . ?
C10 C9 C8 124.3(3) . . ?
C9 C10 C11 125.5(3) . . ?
N23 C11 C10 124.8(3) . . ?
N23 C11 C12 111.4(3) . . ?
C10 C11 C12 123.6(3) . . ?
C11 C12 C47 114.0(3) . . ?
C11 C12 C13 100.8(3) . . ?
C47 C12 C13 115.8(3) . . ?
C11 C12 C46 106.3(3) . . ?
C47 C12 C46 109.4(3) . . ?
C13 C12 C46 109.9(3) . . ?
C14 C13 C48 110.3(3) . . ?
C14 C13 C12 102.3(3) . . ?
C48 C13 C12 115.9(3) . . ?
C15 C14 N23 125.9(3) . . ?
C15 C14 C13 124.6(3) . . ?
N23 C14 C13 109.3(3) . . ?
C14 C15 C16 121.8(3) . . ?
C14 C15 C53 118.6(3) . . ?
C16 C15 C53 119.5(3) . . ?
N24 C16 C15 123.0(3) . . ?
N24 C16 C17 110.3(3) . . ?
C15 C16 C17 126.2(3) . . ?
C54 C17 C16 107.2(3) . . ?
C54 C17 C55 111.8(3) . . ?
C16 C17 C55 115.8(3) . . ?
C54 C17 C18 113.3(3) . . ?
C16 C17 C18 101.4(3) . . ?
C55 C17 C18 107.1(3) . . ?
C60 C18 C19 117.1(3) . . ?
C60 C18 C17 114.0(3) . . ?
C19 C18 C17 102.3(3) . . ?
N24 C19 C18 102.4(3) . . ?
N24 C19 C1 106.2(3) . . ?
C18 C19 C1 120.8(3) . . ?
C4 N21 C1 112.3(3) . . ?
C4 N21 Co1 130.6(2) . . ?
C1 N21 Co1 116.6(2) . . ?
C9 N22 C6 110.8(3) . . ?
C9 N22 Co1 122.4(2) . . ?
C6 N22 Co1 126.0(2) . . ?
C11 N23 C14 110.1(3) . . ?
C11 N23 Co1 124.0(2) . . ?
C14 N23 Co1 126.0(2) . . ?
C16 N24 C19 112.4(3) . . ?
C16 N24 Co1 132.4(2) . . ?
C19 N24 Co1 113.8(2) . . ?
C27 C26 C2 113.6(3) . . ?
O28 C27 N29 119.1(4) . . ?
O28 C27 C26 123.4(4) . . ?
N29 C27 C26 116.7(4) . . ?
C27 O28 Li2 138.0(4) . . ?
C31 C30 C3 113.4(3) . . ?
C30 C31 C32 112.1(3) . . ?
O33 C32 N34 122.1(3) . . ?
O33 C32 C31 121.4(3) . . ?
N34 C32 C31 116.5(3) . . ?
C38 C37 C7 117.2(3) . . ?
O39 C38 N40 121.4(4) . . ?
O39 C38 C37 120.6(4) . . ?
N40 C38 C37 118.1(4) . . ?
C42 C41 C8 113.5(3) . . ?
C43 C42 C41 113.9(3) . . ?
O44 C43 N45 120.7(5) . . ?
O44 C43 C42 120.8(4) . . ?
N45 C43 C42 118.5(4) . . ?
C43 O44 Li2 140.6(4) . 3_545 ?
C13 C48 C49 112.9(3) . . ?
C50 C49 C48 110.4(3) . . ?
O51 C50 N52 123.6(4) . . ?
O51 C50 C49 119.1(4) . . ?
N52 C50 C49 117.3(4) . . ?
C50 O51 Li2 136.9(4) . 1_655 ?
C56 C55 C17 116.0(3) . . ?
C57 C56 C55 111.5(3) . . ?
O58 C57 N59 121.9(3) . . ?
O58 C57 C56 121.3(3) . . ?
N59 C57 C56 116.8(3) . . ?
C57 N59 CPR1 121.6(3) . . ?
C18 C60 C61 112.7(3) . . ?
O62 C61 N63 122.7(3) . . ?
O62 C61 C60 121.7(3) . . ?
N63 C61 C60 115.5(3) . . ?
C61 O62 Li1 130.1(3) . 4_456 ?
N59 CPR1 CPR2 114.7(3) . . ?
OP3 CPR2 CPR1 107.6(3) . . ?
OP3 CPR2 CPR3 108.3(3) . . ?
CPR1 CPR2 CPR3 112.2(3) . . ?
OP4 P1 OP5 117.60(16) . . ?
OP4 P1 OP3 110.52(14) . . ?
OP5 P1 OP3 108.31(14) . . ?
OP4 P1 OP2 107.93(15) . . ?
OP5 P1 OP2 111.29(15) . . ?
OP3 P1 OP2 99.73(13) . . ?
CR3 OP2 P1 116.3(2) . . ?
CPR2 OP3 P1 121.9(2) . . ?
P1 OP4 Li1 128.2(2) . . ?
OR6 CR1 NB1 107.1(3) . . ?
OR6 CR1 CR2 108.1(3) . . ?
NB1 CR1 CR2 112.4(3) . . ?
OR7 CR2 CR3 111.3(3) . . ?
OR7 CR2 CR1 107.7(3) . . ?
CR3 CR2 CR1 99.4(3) . . ?
OP2 CR3 CR4 110.5(3) . . ?
OP2 CR3 CR2 113.0(3) . . ?
CR4 CR3 CR2 102.7(3) . . ?
OR6 CR4 CR5 108.4(3) . . ?
OR6 CR4 CR3 103.8(3) . . ?
CR5 CR4 CR3 113.6(3) . . ?
OR8 CR5 CR4 112.2(3) . . ?
CR1 OR6 CR4 109.5(3) . . ?
CB2 NB1 CB8 107.1(3) . . ?
CB2 NB1 CR1 126.3(3) . . ?
CB8 NB1 CR1 124.7(3) . . ?
NB3 CB2 NB1 113.6(3) . . ?
CB2 NB3 CB9 104.9(3) . . ?
CB2 NB3 Co1 123.2(2) . . ?
CB9 NB3 Co1 131.9(2) . . ?
CB9 CB4 CB5 119.1(3) . . ?
CB4 CB5 CB6 120.9(3) . . ?
CB4 CB5 CB10 119.3(4) . . ?
CB6 CB5 CB10 119.7(4) . . ?
CB7 CB6 CB5 120.0(4) . . ?
CB7 CB6 CB11 120.1(4) . . ?
CB5 CB6 CB11 119.9(4) . . ?
CB6 CB7 CB8 117.7(4) . . ?
CB7 CB8 NB1 131.1(3) . . ?
CB7 CB8 CB9 123.3(3) . . ?
NB1 CB8 CB9 105.6(3) . . ?
CB4 CB9 CB8 118.8(3) . . ?
CB4 CB9 NB3 132.4(3) . . ?
CB8 CB9 NB3 108.8(3) . . ?
OP4 Li1 O62 108.4(3) . 4_556 ?
OP4 Li1 OW4 116.9(3) . . ?
O62 Li1 OW4 107.4(3) 4_556 . ?
OP4 Li1 OW5 117.3(3) . . ?
O62 Li1 OW5 106.6(3) 4_556 . ?
OW4 Li1 OW5 99.3(3) . . ?
O28 Li2 O51 98.5(3) . 1_455 ?
O28 Li2 O44 102.0(3) . 3 ?
O51 Li2 O44 117.3(4) 1_455 3 ?
O28 Li2 OW1 120.5(4) . . ?
O51 Li2 OW1 103.4(3) 1_455 . ?
O44 Li2 OW1 114.8(3) 3 . ?
OW10 OW15 OW17 166(2) . . ?

loop_
_geom_bond_atom_site_label_1
_geom_bond_atom_site_label_2
_geom_bond_distance
_geom_bond_site_symmetry_2
_geom_bond_publ_flag
Co1 N21 1.881(3) . ?
Co1 N24 1.883(3) . ?
Co1 C 1.886(4) . ?
Co1 N22 1.911(3) . ?
Co1 N23 1.920(3) . ?
Co1 NB3 2.041(3) . ?
C N 1.161(5) . ?
C1 N21 1.508(4) . ?
C1 C19 1.544(5) . ?
C1 C20 1.554(5) . ?
C1 C2 1.564(5) . ?
C2 C25 1.535(5) . ?
C2 C3 1.569(5) . ?
C2 C26 1.569(5) . ?
C3 C4 1.510(5) . ?
C3 C30 1.572(5) . ?
C4 N21 1.293(4) . ?
C4 C5 1.462(5) . ?
C5 C6 1.366(5) . ?
C5 C35 1.509(5) . ?
C6 N22 1.397(5) . ?
C6 C7 1.556(5) . ?
C7 C36 1.519(5) . ?
C7 C8 1.552(5) . ?
C7 C37 1.578(6) . ?
C8 C9 1.509(5) . ?
C8 C41 1.555(6) . ?
C9 N22 1.349(5) . ?
C9 C10 1.359(5) . ?
C10 C11 1.386(5) . ?
C11 N23 1.329(5) . ?
C11 C12 1.524(5) . ?
C12 C47 1.531(5) . ?
C12 C13 1.550(5) . ?
C12 C46 1.560(5) . ?
C13 C14 1.509(5) . ?
C13 C48 1.527(5) . ?
C14 C15 1.370(5) . ?
C14 N23 1.404(5) . ?
C15 C16 1.436(5) . ?
C15 C53 1.512(5) . ?
C16 N24 1.307(5) . ?
C16 C17 1.542(5) . ?
C17 C54 1.540(5) . ?
C17 C55 1.557(5) . ?
C17 C18 1.560(5) . ?
C18 C60 1.520(5) . ?
C18 C19 1.536(5) . ?
C19 N24 1.482(4) . ?
C26 C27 1.511(5) . ?
C27 O28 1.215(5) . ?
C27 N29 1.321(6) . ?
O28 Li2 1.920(7) . ?
C30 C31 1.499(5) . ?
C31 C32 1.529(5) . ?
C32 O33 1.254(5) . ?
C32 N34 1.327(5) . ?
C37 C38 1.511(6) . ?
C38 O39 1.246(5) . ?
C38 N40 1.321(6) . ?
C41 C42 1.525(6) . ?
C42 C43 1.493(7) . ?
C43 O44 1.260(5) . ?
C43 N45 1.335(6) . ?
O44 Li2 1.951(8) 3_545 ?
C48 C49 1.541(5) . ?
C49 C50 1.510(6) . ?
C50 O51 1.245(5) . ?
C50 N52 1.321(6) . ?
O51 Li2 1.937(7) 1_655 ?
C55 C56 1.548(5) . ?
C56 C57 1.509(5) . ?
C57 O58 1.236(5) . ?
C57 N59 1.356(5) . ?
N59 CPR1 1.464(5) . ?
C60 C61 1.527(5) . ?
C61 O62 1.242(5) . ?
C61 N63 1.318(5) . ?
O62 Li1 1.923(7) 4_456 ?
CPR1 CPR2 1.515(6) . ?
CPR2 OP3 1.458(5) . ?
CPR2 CPR3 1.533(6) . ?
P1 OP4 1.487(3) . ?
P1 OP5 1.489(3) . ?
P1 OP3 1.575(2) . ?
P1 OP2 1.626(3) . ?
OP2 CR3 1.421(4) . ?
OP4 Li1 1.885(7) . ?
CR1 OR6 1.425(5) . ?
CR1 NB1 1.454(5) . ?
CR1 CR2 1.535(5) . ?
CR2 OR7 1.421(4) . ?
CR2 CR3 1.535(5) . ?
CR3 CR4 1.533(5) . ?
CR4 OR6 1.451(4) . ?
CR4 CR5 1.495(5) . ?
CR5 OR8 1.440(5) . ?
NB1 CB2 1.364(5) . ?
NB1 CB8 1.388(5) . ?
CB2 NB3 1.315(5) . ?
NB3 CB9 1.419(5) . ?
CB4 CB9 1.376(5) . ?
CB4 CB5 1.408(5) . ?
CB5 CB6 1.420(6) . ?
CB5 CB10 1.496(5) . ?
CB6 CB7 1.386(6) . ?
CB6 CB11 1.513(6) . ?
CB7 CB8 1.387(5) . ?
CB8 CB9 1.413(5) . ?
Li1 O62 1.923(7) 4_556 ?
Li1 OW4 1.932(6) . ?
Li1 OW5 2.026(7) . ?
Li2 O51 1.937(7) 1_455 ?
Li2 O44 1.951(8) 3 ?
Li2 OW1 1.977(8) . ?
OW6 OW6A 0.836(14) . ?
OW10 OW15 0.807(16) . ?
OW11 OW14 1.090(18) 2_654 ?
OW13 OW16 1.47(3) . ?
OW14 OW11 1.090(18) 2_655 ?
OW15 OW17 1.25(3) . ?

loop_
_geom_torsion_atom_site_label_1
_geom_torsion_atom_site_label_2
_geom_torsion_atom_site_label_3
_geom_torsion_atom_site_label_4
_geom_torsion
_geom_torsion_site_symmetry_1
_geom_torsion_site_symmetry_2
_geom_torsion_site_symmetry_3
_geom_torsion_site_symmetry_4
_geom_torsion_publ_flag
N21 Co1 C N 0(10) . . . . ?
N24 Co1 C N -84(10) . . . . ?
N22 Co1 C N 90(10) . . . . ?
N23 Co1 C N -175(100) . . . . ?
NB3 Co1 C N 147(9) . . . . ?
N21 C1 C2 C25 155.4(3) . . . . ?
C19 C1 C2 C25 -94.1(4) . . . . ?
C20 C1 C2 C25 36.9(4) . . . . ?
N21 C1 C2 C3 31.6(3) . . . . ?
C19 C1 C2 C3 142.1(3) . . . . ?
C20 C1 C2 C3 -87.0(3) . . . . ?
N21 C1 C2 C26 -81.8(3) . . . . ?
C19 C1 C2 C26 28.7(4) . . . . ?
C20 C1 C2 C26 159.6(3) . . . . ?
C25 C2 C3 C4 -158.4(3) . . . . ?
C1 C2 C3 C4 -34.8(3) . . . . ?
C26 C2 C3 C4 81.2(3) . . . . ?
C25 C2 C3 C30 -37.1(4) . . . . ?
C1 C2 C3 C30 86.6(3) . . . . ?
C26 C2 C3 C30 -157.4(3) . . . . ?
C2 C3 C4 N21 27.0(4) . . . . ?
C30 C3 C4 N21 -96.7(3) . . . . ?
C2 C3 C4 C5 -152.0(3) . . . . ?
C30 C3 C4 C5 84.3(4) . . . . ?
N21 C4 C5 C6 11.6(5) . . . . ?
C3 C4 C5 C6 -169.5(3) . . . . ?
N21 C4 C5 C35 -164.2(3) . . . . ?
C3 C4 C5 C35 14.8(5) . . . . ?
C4 C5 C6 N22 -1.7(5) . . . . ?
C35 C5 C6 N22 173.9(3) . . . . ?
C4 C5 C6 C7 178.9(3) . . . . ?
C35 C5 C6 C7 -5.6(6) . . . . ?
C5 C6 C7 C36 -31.6(6) . . . . ?
N22 C6 C7 C36 148.9(3) . . . . ?
C5 C6 C7 C8 -153.1(4) . . . . ?
N22 C6 C7 C8 27.4(4) . . . . ?
C5 C6 C7 C37 95.9(4) . . . . ?
N22 C6 C7 C37 -83.7(4) . . . . ?
C36 C7 C8 C9 -159.9(3) . . . . ?
C6 C7 C8 C9 -33.5(3) . . . . ?
C37 C7 C8 C9 79.8(3) . . . . ?
C36 C7 C8 C41 -41.2(4) . . . . ?
C6 C7 C8 C41 85.2(3) . . . . ?
C37 C7 C8 C41 -161.5(3) . . . . ?
C7 C8 C9 N22 31.5(4) . . . . ?
C41 C8 C9 N22 -89.4(4) . . . . ?
C7 C8 C9 C10 -145.5(4) . . . . ?
C41 C8 C9 C10 93.6(4) . . . . ?
N22 C9 C10 C11 -3.4(7) . . . . ?
C8 C9 C10 C11 173.1(4) . . . . ?
C9 C10 C11 N23 10.7(6) . . . . ?
C9 C10 C11 C12 -162.7(4) . . . . ?
N23 C11 C12 C47 146.9(3) . . . . ?
C10 C11 C12 C47 -38.8(5) . . . . ?
N23 C11 C12 C13 22.2(4) . . . . ?
C10 C11 C12 C13 -163.6(4) . . . . ?
N23 C11 C12 C46 -92.5(3) . . . . ?
C10 C11 C12 C46 81.7(4) . . . . ?
C11 C12 C13 C14 -23.2(3) . . . . ?
C47 C12 C13 C14 -146.8(3) . . . . ?
C46 C12 C13 C14 88.7(3) . . . . ?
C11 C12 C13 C48 96.9(3) . . . . ?
C47 C12 C13 C48 -26.7(4) . . . . ?
C46 C12 C13 C48 -151.2(3) . . . . ?
C48 C13 C14 C15 70.5(4) . . . . ?
C12 C13 C14 C15 -165.5(3) . . . . ?
C48 C13 C14 N23 -104.8(3) . . . . ?
C12 C13 C14 N23 19.1(4) . . . . ?
N23 C14 C15 C16 -0.6(6) . . . . ?
C13 C14 C15 C16 -175.2(3) . . . . ?
N23 C14 C15 C53 179.0(3) . . . . ?
C13 C14 C15 C53 4.4(5) . . . . ?
C14 C15 C16 N24 2.0(6) . . . . ?
C53 C15 C16 N24 -177.6(3) . . . . ?
C14 C15 C16 C17 -169.6(3) . . . . ?
C53 C15 C16 C17 10.9(5) . . . . ?
N24 C16 C17 C54 -103.7(3) . . . . ?
C15 C16 C17 C54 68.7(4) . . . . ?
N24 C16 C17 C55 130.8(3) . . . . ?
C15 C16 C17 C55 -56.8(5) . . . . ?
N24 C16 C17 C18 15.3(4) . . . . ?
C15 C16 C17 C18 -172.3(3) . . . . ?
C54 C17 C18 C60 -41.9(4) . . . . ?
C16 C17 C18 C60 -156.4(3) . . . . ?
C55 C17 C18 C60 81.9(3) . . . . ?
C54 C17 C18 C19 85.6(3) . . . . ?
C16 C17 C18 C19 -29.0(3) . . . . ?
C55 C17 C18 C19 -150.7(3) . . . . ?
C60 C18 C19 N24 158.0(3) . . . . ?
C17 C18 C19 N24 32.5(3) . . . . ?
C60 C18 C19 C1 -84.5(4) . . . . ?
C17 C18 C19 C1 150.1(3) . . . . ?
N21 C1 C19 N24 -43.1(3) . . . . ?
C20 C1 C19 N24 74.3(3) . . . . ?
C2 C1 C19 N24 -153.2(3) . . . . ?
N21 C1 C19 C18 -158.7(3) . . . . ?
C20 C1 C19 C18 -41.4(4) . . . . ?
C2 C1 C19 C18 91.1(4) . . . . ?
C5 C4 N21 C1 172.3(3) . . . . ?
C3 C4 N21 C1 -6.7(4) . . . . ?
C5 C4 N21 Co1 0.2(5) . . . . ?
C3 C4 N21 Co1 -178.9(2) . . . . ?
C19 C1 N21 C4 -140.0(3) . . . . ?
C20 C1 N21 C4 103.4(3) . . . . ?
C2 C1 N21 C4 -16.8(4) . . . . ?
C19 C1 N21 Co1 33.3(3) . . . . ?
C20 C1 N21 Co1 -83.2(3) . . . . ?
C2 C1 N21 Co1 156.6(2) . . . . ?
N24 Co1 N21 C4 160.9(3) . . . . ?
C Co1 N21 C4 74.4(3) . . . . ?
N22 Co1 N21 C4 -14.0(3) . . . . ?
N23 Co1 N21 C4 180(100) . . . . ?
NB3 Co1 N21 C4 -104.6(3) . . . . ?
N24 Co1 N21 C1 -11.0(2) . . . . ?
C Co1 N21 C1 -97.5(2) . . . . ?
N22 Co1 N21 C1 174.1(2) . . . . ?
N23 Co1 N21 C1 7.8(13) . . . . ?
NB3 Co1 N21 C1 83.6(2) . . . . ?
C10 C9 N22 C6 162.3(4) . . . . ?
C8 C9 N22 C6 -14.7(4) . . . . ?
C10 C9 N22 Co1 -7.9(6) . . . . ?
C8 C9 N22 Co1 175.1(2) . . . . ?
C5 C6 N22 C9 171.4(3) . . . . ?
C7 C6 N22 C9 -9.0(4) . . . . ?
C5 C6 N22 Co1 -18.8(5) . . . . ?
C7 C6 N22 Co1 160.8(2) . . . . ?
N21 Co1 N22 C9 -168.7(3) . . . . ?
N24 Co1 N22 C9 153.2(8) . . . . ?
C Co1 N22 C9 100.7(3) . . . . ?
N23 Co1 N22 C9 9.8(3) . . . . ?
NB3 Co1 N22 C9 -77.6(3) . . . . ?
N21 Co1 N22 C6 22.6(3) . . . . ?
N24 Co1 N22 C6 -15.4(11) . . . . ?
C Co1 N22 C6 -68.0(3) . . . . ?
N23 Co1 N22 C6 -158.8(3) . . . . ?
NB3 Co1 N22 C6 113.7(3) . . . . ?
C10 C11 N23 C14 174.8(4) . . . . ?
C12 C11 N23 C14 -11.0(4) . . . . ?
C10 C11 N23 Co1 -5.2(5) . . . . ?
C12 C11 N23 Co1 168.9(2) . . . . ?
C15 C14 N23 C11 178.9(4) . . . . ?
C13 C14 N23 C11 -5.8(4) . . . . ?
C15 C14 N23 Co1 -1.0(5) . . . . ?
C13 C14 N23 Co1 174.3(2) . . . . ?
N21 Co1 N23 C11 162.4(11) . . . . ?
N24 Co1 N23 C11 -178.9(3) . . . . ?
C Co1 N23 C11 -92.3(3) . . . . ?
N22 Co1 N23 C11 -3.8(3) . . . . ?
NB3 Co1 N23 C11 86.5(3) . . . . ?
N21 Co1 N23 C14 -17.7(14) . . . . ?
N24 Co1 N23 C14 1.0(3) . . . . ?
C Co1 N23 C14 87.6(3) . . . . ?
N22 Co1 N23 C14 176.1(3) . . . . ?
NB3 Co1 N23 C14 -93.6(3) . . . . ?
C15 C16 N24 C19 -166.6(3) . . . . ?
C17 C16 N24 C19 6.1(4) . . . . ?
C15 C16 N24 Co1 -1.7(5) . . . . ?
C17 C16 N24 Co1 171.0(2) . . . . ?
C18 C19 N24 C16 -25.2(4) . . . . ?
C1 C19 N24 C16 -152.7(3) . . . . ?
C18 C19 N24 Co1 166.9(2) . . . . ?
C1 C19 N24 Co1 39.4(3) . . . . ?
N21 Co1 N24 C16 178.4(3) . . . . ?
C Co1 N24 C16 -90.7(3) . . . . ?
N22 Co1 N24 C16 -143.3(8) . . . . ?
N23 Co1 N24 C16 0.3(3) . . . . ?
NB3 Co1 N24 C16 87.8(3) . . . . ?
N21 Co1 N24 C19 -16.9(2) . . . . ?
C Co1 N24 C19 74.1(2) . . . . ?
N22 Co1 N24 C19 21.4(10) . . . . ?
N23 Co1 N24 C19 165.0(2) . . . . ?
NB3 Co1 N24 C19 -107.5(2) . . . . ?
C25 C2 C26 C27 -56.2(4) . . . . ?
C1 C2 C26 C27 177.8(3) . . . . ?
C3 C2 C26 C27 68.0(4) . . . . ?
C2 C26 C27 O28 -47.7(6) . . . . ?
C2 C26 C27 N29 121.3(5) . . . . ?
N29 C27 O28 Li2 -21.0(9) . . . . ?
C26 C27 O28 Li2 147.8(5) . . . . ?
C4 C3 C30 C31 -88.4(4) . . . . ?
C2 C3 C30 C31 157.1(3) . . . . ?
C3 C30 C31 C32 -166.7(3) . . . . ?
C30 C31 C32 O33 38.5(5) . . . . ?
C30 C31 C32 N34 -142.5(4) . . . . ?
C36 C7 C37 C38 62.6(4) . . . . ?
C8 C7 C37 C38 -176.0(3) . . . . ?
C6 C7 C37 C38 -69.6(4) . . . . ?
C7 C37 C38 O39 -91.6(4) . . . . ?
C7 C37 C38 N40 89.9(4) . . . . ?
C9 C8 C41 C42 -50.9(4) . . . . ?
C7 C8 C41 C42 -163.7(3) . . . . ?
C8 C41 C42 C43 -166.0(3) . . . . ?
C41 C42 C43 O44 41.8(6) . . . . ?
C41 C42 C43 N45 -141.2(4) . . . . ?
N45 C43 O44 Li2 -142.9(5) . . . 3_545 ?
C42 C43 O44 Li2 34.0(7) . . . 3_545 ?
C14 C13 C48 C49 -152.8(3) . . . . ?
C12 C13 C48 C49 91.5(4) . . . . ?
C13 C48 C49 C50 79.3(4) . . . . ?
C48 C49 C50 O51 63.8(5) . . . . ?
C48 C49 C50 N52 -115.5(4) . . . . ?
N52 C50 O51 Li2 6.1(7) . . . 1_655 ?
C49 C50 O51 Li2 -173.1(4) . . . 1_655 ?
C54 C17 C55 C56 -168.0(3) . . . . ?
C16 C17 C55 C56 -45.0(4) . . . . ?
C18 C17 C55 C56 67.3(4) . . . . ?
C17 C55 C56 C57 -175.1(3) . . . . ?
C55 C56 C57 O58 -62.0(4) . . . . ?
C55 C56 C57 N59 115.2(3) . . . . ?
O58 C57 N59 CPR1 0.3(5) . . . . ?
C56 C57 N59 CPR1 -176.8(3) . . . . ?
C19 C18 C60 C61 112.3(3) . . . . ?
C17 C18 C60 C61 -128.3(3) . . . . ?
C18 C60 C61 O62 18.8(5) . . . . ?
C18 C60 C61 N63 -163.3(3) . . . . ?
N63 C61 O62 Li1 13.8(6) . . . 4_456 ?
C60 C61 O62 Li1 -168.5(3) . . . 4_456 ?
C57 N59 CPR1 CPR2 -79.2(4) . . . . ?
N59 CPR1 CPR2 OP3 -66.3(4) . . . . ?
N59 CPR1 CPR2 CPR3 174.7(3) . . . . ?
OP4 P1 OP2 CR3 74.2(3) . . . . ?
OP5 P1 OP2 CR3 -56.2(3) . . . . ?
OP3 P1 OP2 CR3 -170.3(2) . . . . ?
CPR1 CPR2 OP3 P1 123.7(3) . . . . ?
CPR3 CPR2 OP3 P1 -114.9(3) . . . . ?
OP4 P1 OP3 CPR2 58.2(3) . . . . ?
OP5 P1 OP3 CPR2 -171.6(3) . . . . ?
OP2 P1 OP3 CPR2 -55.2(3) . . . . ?
OP5 P1 OP4 Li1 32.3(4) . . . . ?
OP3 P1 OP4 Li1 157.3(3) . . . . ?
OP2 P1 OP4 Li1 -94.6(3) . . . . ?
OR6 CR1 CR2 OR7 86.6(3) . . . . ?
NB1 CR1 CR2 OR7 -31.4(4) . . . . ?
OR6 CR1 CR2 CR3 -29.4(4) . . . . ?
NB1 CR1 CR2 CR3 -147.4(3) . . . . ?
P1 OP2 CR3 CR4 -144.9(2) . . . . ?
P1 OP2 CR3 CR2 100.6(3) . . . . ?
OR7 CR2 CR3 OP2 44.9(4) . . . . ?
CR1 CR2 CR3 OP2 158.2(3) . . . . ?
OR7 CR2 CR3 CR4 -74.2(3) . . . . ?
CR1 CR2 CR3 CR4 39.1(3) . . . . ?
OP2 CR3 CR4 OR6 -157.2(3) . . . . ?
CR2 CR3 CR4 OR6 -36.4(3) . . . . ?
OP2 CR3 CR4 CR5 85.2(4) . . . . ?
CR2 CR3 CR4 CR5 -154.0(3) . . . . ?
OR6 CR4 CR5 OR8 55.6(4) . . . . ?
CR3 CR4 CR5 OR8 170.4(3) . . . . ?
NB1 CR1 OR6 CR4 128.8(3) . . . . ?
CR2 CR1 OR6 CR4 7.5(4) . . . . ?
CR5 CR4 OR6 CR1 139.2(3) . . . . ?
CR3 CR4 OR6 CR1 18.1(3) . . . . ?
OR6 CR1 NB1 CB2 -39.8(4) . . . . ?
CR2 CR1 NB1 CB2 78.8(4) . . . . ?
OR6 CR1 NB1 CB8 157.7(3) . . . . ?
CR2 CR1 NB1 CB8 -83.7(4) . . . . ?
CB8 NB1 CB2 NB3 -2.8(4) . . . . ?
CR1 NB1 CB2 NB3 -167.8(3) . . . . ?
NB1 CB2 NB3 CB9 2.8(4) . . . . ?
NB1 CB2 NB3 Co1 -175.2(2) . . . . ?
N21 Co1 NB3 CB2 -131.7(3) . . . . ?
N24 Co1 NB3 CB2 -48.1(3) . . . . ?
C Co1 NB3 CB2 81(4) . . . . ?
N22 Co1 NB3 CB2 138.3(3) . . . . ?
N23 Co1 NB3 CB2 42.5(3) . . . . ?
N21 Co1 NB3 CB9 50.8(3) . . . . ?
N24 Co1 NB3 CB9 134.4(3) . . . . ?
C Co1 NB3 CB9 -97(4) . . . . ?
N22 Co1 NB3 CB9 -39.2(3) . . . . ?
N23 Co1 NB3 CB9 -135.0(3) . . . . ?
CB9 CB4 CB5 CB6 0.7(5) . . . . ?
CB9 CB4 CB5 CB10 -177.2(3) . . . . ?
CB4 CB5 CB6 CB7 0.1(6) . . . . ?
CB10 CB5 CB6 CB7 178.0(4) . . . . ?
CB4 CB5 CB6 CB11 -179.5(4) . . . . ?
CB10 CB5 CB6 CB11 -1.6(6) . . . . ?
CB5 CB6 CB7 CB8 -0.7(6) . . . . ?
CB11 CB6 CB7 CB8 178.9(4) . . . . ?
CB6 CB7 CB8 NB1 -178.5(4) . . . . ?
CB6 CB7 CB8 CB9 0.5(6) . . . . ?
CB2 NB1 CB8 CB7 -179.5(4) . . . . ?
CR1 NB1 CB8 CB7 -14.2(6) . . . . ?
CB2 NB1 CB8 CB9 1.4(4) . . . . ?
CR1 NB1 CB8 CB9 166.7(3) . . . . ?
CB5 CB4 CB9 CB8 -0.9(5) . . . . ?
CB5 CB4 CB9 NB3 178.2(3) . . . . ?
CB7 CB8 CB9 CB4 0.3(5) . . . . ?
NB1 CB8 CB9 CB4 179.5(3) . . . . ?
CB7 CB8 CB9 NB3 -179.0(3) . . . . ?
NB1 CB8 CB9 NB3 0.2(4) . . . . ?
CB2 NB3 CB9 CB4 179.0(4) . . . . ?
Co1 NB3 CB9 CB4 -3.1(6) . . . . ?
CB2 NB3 CB9 CB8 -1.8(4) . . . . ?
Co1 NB3 CB9 CB8 176.0(2) . . . . ?
